data_7709805
loop_
_publ_author_name
'Kim, Doheon'
'Gwak, Geonwoo'
'Han, Jihun'
'Kim, Dongwon'
'Jung, Ok-Sang'

_publ_section_title
;
 Structural properties of [Cu(II)3L6] cages: bridged polyatomic anion
 effects on unprecedented efficiency of heterogeneous catechol oxidation
;
_journal_name_full 'Dalton Transactions'
_journal_paper_doi 10.1039/D2DT00500J
_journal_year 2022
_chemical_formula_moiety '6(C26 H32 Cu F5 N4 Si2.83), 2(Cl O4), 12(C H4 O)'
_chemical_formula_sum 'C168 H240 Cl2 Cu6 F30 N24 O20 Si17'
_chemical_formula_weight 4415.50
_space_group_crystal_system cubic
_space_group_IT_number 195
_space_group_name_Hall 'P 2 2 3'
_space_group_name_H-M_alt 'P 2 3'
_atom_sites_solution_hydrogens geom
_atom_sites_solution_primary dual
_audit_creation_method SHELXL-2019/2
_audit_update_record
;
2022-03-15 deposited with the CCDC.	2022-03-21 downloaded from the CCDC.
;
_cell_angle_alpha 90
_cell_angle_beta 90
_cell_angle_gamma 90
_cell_formula_units_Z 2
_cell_length_a 22.901(3)
_cell_length_b 22.901(3)
_cell_length_c 22.901(3)
_cell_measurement_reflns_used 184567
_cell_measurement_temperature 223(2)
_cell_measurement_theta_max 33.417
_cell_measurement_theta_min 0.435
_cell_volume 12011(3)
_computing_cell_refinement 'HKL3000sm (Otwinowski & Minor, 1997)'
_computing_data_collection 'PAL BL2D-SMDC Program (Shin et. al, 2016)'
_computing_data_reduction 'HKL3000sm (Otwinowski & Minor, 1997)'
_computing_structure_refinement 'SHELXL-2019/2 (Sheldrick, 2019)'
_computing_structure_solution 'SHELXT 2018/2 (Sheldrick, 2018)'
_diffrn_ambient_temperature 223(2)
_diffrn_measured_fraction_theta_full 0.997
_diffrn_measured_fraction_theta_max 0.997
_diffrn_measurement_device_type 'Rayonix MX225HS CCD area detector'
_diffrn_measurement_method 'omega scan'
_diffrn_radiation_type synchrotron
_diffrn_radiation_wavelength 0.760
_diffrn_reflns_av_R_equivalents 0.0972
_diffrn_reflns_av_unetI/netI 0.0389
_diffrn_reflns_Laue_measured_fraction_full 0.997
_diffrn_reflns_Laue_measured_fraction_max 0.997
_diffrn_reflns_limit_h_max 27
_diffrn_reflns_limit_h_min -27
_diffrn_reflns_limit_k_max 27
_diffrn_reflns_limit_k_min -27
_diffrn_reflns_limit_l_max 27
_diffrn_reflns_limit_l_min -27
_diffrn_reflns_number 78859
_diffrn_reflns_point_group_measured_fraction_full 0.998
_diffrn_reflns_point_group_measured_fraction_max 0.998
_diffrn_reflns_theta_full 26.988
_diffrn_reflns_theta_max 26.988
_diffrn_reflns_theta_min 1.345
_diffrn_source 'PLSII 2D bending magnet'
_exptl_absorpt_coefficient_mu 0.846
_exptl_absorpt_correction_T_max 1.000
_exptl_absorpt_correction_T_min 0.804
_exptl_absorpt_correction_type empirical
_exptl_absorpt_process_details 'HKL3000sm Scalepack(Otwinowski et.al,2003)'
_exptl_crystal_colour blue
_exptl_crystal_density_diffrn 1.221
_exptl_crystal_description block
_exptl_crystal_F_000 4584
_exptl_crystal_size_max 0.184
_exptl_crystal_size_mid 0.120
_exptl_crystal_size_min 0.110
_refine_diff_density_max 0.593
_refine_diff_density_min -0.390
_refine_diff_density_rms 0.073
_refine_ls_abs_structure_details
;
 Flack x determined using 1433 quotients [(I+)-(I-)]/[(I+)+(I-)]
 (Parsons, Flack and Wagner, Acta Cryst. B69 (2013) 249-259).
;
_refine_ls_abs_structure_Flack 0.041(9)
_refine_ls_extinction_method none
_refine_ls_goodness_of_fit_ref 1.003
_refine_ls_hydrogen_treatment constr
_refine_ls_matrix_type full
_refine_ls_number_parameters 345
_refine_ls_number_reflns 7161
_refine_ls_number_restraints 605
_refine_ls_restrained_S_all 1.063
_refine_ls_R_factor_all 0.1113
_refine_ls_R_factor_gt 0.0752
_refine_ls_shift/su_max 0.000
_refine_ls_shift/su_mean 0.000
_refine_ls_structure_factor_coef Fsqd
_refine_ls_weighting_details 'w=1/[\s^2^(Fo^2^)+(0.1661P)^2^] where P=(Fo^2^+2Fc^2^)/3'
_refine_ls_weighting_scheme calc
_refine_ls_wR_factor_gt 0.2302
_refine_ls_wR_factor_ref 0.2581
_reflns_Friedel_coverage 0.849
_reflns_Friedel_fraction_full 0.998
_reflns_Friedel_fraction_max 0.998
_reflns_number_gt 3878
_reflns_number_total 7161
_reflns_threshold_expression 'I > 2\s(I)'
_cod_data_source_file d2dt00500j2.cif
_cod_data_source_block CuClO4_a_sq
_cod_original_cell_volume 12011(4)
_cod_database_code 7709805
_shelx_shelxl_version_number 2019/2
_shelx_space_group_comment
;
The symmetry employed for this shelxl refinement is uniquely defined
by the following loop, which should always be used as a source of
symmetry information in preference to the above space-group names.
They are only intended as comments.
;
_shelx_estimated_absorpt_t_min 0.860
_shelx_estimated_absorpt_t_max 0.913

loop_
_space_group_symop_operation_xyz
'x, y, z'
'-x, -y, z'
'-x, y, -z'
'x, -y, -z'
'z, x, y'
'z, -x, -y'
'-z, -x, y'
'-z, x, -y'
'y, z, x'
'-y, z, -x'
'y, -z, -x'
'-y, -z, x'

loop_
_atom_site_label
_atom_site_type_symbol
_atom_site_fract_x
_atom_site_fract_y
_atom_site_fract_z
_atom_site_U_iso_or_equiv
_atom_site_adp_type
_atom_site_occupancy
_atom_site_site_symmetry_order
_atom_site_calc_flag
_atom_site_refinement_flags_posn
_atom_site_refinement_flags_adp
_atom_site_refinement_flags_occupancy
_atom_site_disorder_assembly
_atom_site_disorder_group
Si1 Si 0.74976(13) 0.25024(13) 0.74976(13) 0.1012(11) Uani 1 3 d S TU P . .
F1A F 0.7021(4) 0.2002(4) 0.7494(6) 0.141(3) Uani 0.6667 1 d . U P . .
F2A F 0.6932(5) 0.2420(6) 0.8047(6) 0.165(3) Uani 0.6667 1 d . U P . .
F3A F 0.7914(2) 0.2086(2) 0.7914(2) 0.116(3) Uani 1 3 d S TU P . .
F4A F 0.7087(3) 0.2913(3) 0.7087(3) 0.116(3) Uani 1 3 d S TU P . .
Si2 Si 0.500000 0.000000 0.7507(2) 0.1064(11) Uani 1 2 d S TU P . .
F5 F 0.4476(3) -0.0521(3) 0.7486(3) 0.1202(17) Uani 1 1 d . U . . .
F6 F 0.5504(3) -0.0513(3) 0.7513(4) 0.154(2) Uani 1 1 d . U . . .
F7 F 0.500000 0.000000 0.6742(4) 0.166(4) Uani 1 2 d S TU P . .
F8 F 0.500000 0.000000 0.8200(5) 0.177(4) Uani 1 2 d S TU P . .
Cl3 Cl 0.8044(5) 0.1956(5) 1.1956(5) 0.151(5) Uani 0.459(8) 3 d DS TU P . 1
O2 O 0.8421(6) 0.1579(6) 1.1579(6) 0.171(10) Uani 0.459(8) 3 d DS TU P . 1
O4 O 0.8054(15) 0.2538(14) 1.1800(11) 0.207(9) Uani 0.459(8) 1 d . U P . 1
Cl4 Cl 0.6959(5) 0.3041(5) 0.3041(5) 0.165(5) Uani 0.541(8) 3 d DS TU P . 2
O1 O 0.6912(13) 0.3225(12) 0.2475(12) 0.219(9) Uani 0.541(8) 1 d . U P . 2
O3 O 0.6584(6) 0.3416(6) 0.3416(6) 0.199(11) Uani 0.541(8) 3 d DS TU P . 2
Si1A Si 0.64219(14) 0.23348(15) 0.52722(13) 0.1133(9) Uani 1 1 d D U . . .
Si1B Si 0.73435(16) 0.14246(15) 0.97279(14) 0.1177(10) Uani 1 1 d . U . . .
Cu1 Cu 0.62621(5) 0.12604(6) 0.74995(5) 0.1032(5) Uani 1 1 d . U . . .
N1A N 0.8169(2) 0.2664(3) 0.5609(2) 0.105(2) Uani 1 1 d G U . . .
C1A C 0.8353(2) 0.2979(3) 0.5124(3) 0.120(3) Uani 1 1 d G U . . .
H1A H 0.874064 0.311060 0.509943 0.145 Uiso 1 1 calc R U . . .
C2A C 0.7962(3) 0.3100(3) 0.4675(3) 0.120(3) Uani 1 1 d G U . . .
H2A H 0.808627 0.331300 0.434713 0.143 Uiso 1 1 calc R U . . .
C3A C 0.7388(3) 0.2905(3) 0.4712(3) 0.119(3) Uani 1 1 d G U . . .
H3A H 0.712446 0.298692 0.440804 0.142 Uiso 1 1 calc R U . . .
C4A C 0.7205(2) 0.2590(3) 0.5197(3) 0.105(2) Uani 1 1 d G U . . .
C5A C 0.7595(3) 0.2469(3) 0.5645(2) 0.107(2) Uani 1 1 d G U . . .
H5A H 0.747138 0.225603 0.597355 0.128 Uiso 1 1 calc R U . . .
C6A C 0.6405(3) 0.1680(2) 0.6302(3) 0.112(3) Uani 1 1 d G U . . .
H6A H 0.643118 0.204811 0.648258 0.134 Uiso 1 1 calc R U . . .
C7A C 0.6402(4) 0.1638(3) 0.5697(3) 0.115(3) Uani 1 1 d G U . . .
C8A C 0.6362(4) 0.1094(3) 0.5431(2) 0.137(3) Uani 1 1 d G U . . .
H8A H 0.636033 0.106610 0.502107 0.164 Uiso 1 1 calc R U . . .
C9A C 0.6326(4) 0.0592(3) 0.5770(3) 0.139(3) Uani 1 1 d G U . . .
H9A H 0.629953 0.022449 0.558950 0.166 Uiso 1 1 calc R U . . .
C10A C 0.6329(4) 0.0634(2) 0.6375(3) 0.123(3) Uani 1 1 d G U . . .
H10A H 0.630456 0.029468 0.660447 0.147 Uiso 1 1 calc R U . . .
N2A N 0.6368(3) 0.1178(3) 0.6642(2) 0.109(2) Uani 1 1 d G U . . .
C11A C 0.6104(6) 0.2213(6) 0.4531(6) 0.137(4) Uani 1 1 d . U . . .
H11A H 0.609471 0.258023 0.431925 0.206 Uiso 1 1 calc R U . . .
H11B H 0.571032 0.206217 0.456878 0.206 Uiso 1 1 calc R U . . .
H11C H 0.634248 0.193446 0.431886 0.206 Uiso 1 1 calc R U . . .
C12A C 0.6018(6) 0.2902(6) 0.5717(7) 0.143(4) Uani 1 1 d D U . . .
H12A H 0.610261 0.285421 0.613349 0.172 Uiso 1 1 calc R U . . .
H12B H 0.613346 0.329626 0.559758 0.172 Uiso 1 1 calc R U . . .
N1B N 0.6170(3) 0.1377(3) 0.8365(2) 0.108(2) Uani 1 1 d G U . . .
C1B C 0.6673(2) 0.1418(3) 0.8703(3) 0.106(3) Uani 1 1 d G U . . .
H1B H 0.704019 0.144201 0.852126 0.128 Uiso 1 1 calc R U . . .
C2B C 0.6632(3) 0.1423(4) 0.9308(3) 0.110(2) Uani 1 1 d G U . . .
C3B C 0.6089(3) 0.1387(4) 0.9576(2) 0.131(3) Uani 1 1 d G U . . .
H3B H 0.606138 0.139000 0.998570 0.157 Uiso 1 1 calc R U . . .
C4B C 0.5586(3) 0.1346(4) 0.9239(3) 0.146(4) Uani 1 1 d G U . . .
H4B H 0.521854 0.132182 0.941994 0.175 Uiso 1 1 calc R U . . .
C5B C 0.5627(2) 0.1341(4) 0.8633(3) 0.126(3) Uani 1 1 d G U . . .
H5B H 0.528651 0.131374 0.840484 0.151 Uiso 1 1 calc R U . . .
N2B N 0.7663(3) 0.3160(2) 0.9387(2) 0.107(2) Uani 1 1 d G U . . .
C6B C 0.7965(3) 0.3352(2) 0.9878(3) 0.118(3) Uani 1 1 d G U . . .
H6B H 0.809006 0.374174 0.990261 0.142 Uiso 1 1 calc R U . . .
C7B C 0.8081(3) 0.2966(3) 1.0332(3) 0.127(3) Uani 1 1 d G U . . .
H7B H 0.828495 0.309567 1.066401 0.152 Uiso 1 1 calc R U . . .
C8B C 0.7895(4) 0.2390(3) 1.0296(3) 0.120(3) Uani 1 1 d G U . . .
H8B H 0.797398 0.212888 1.060301 0.144 Uiso 1 1 calc R U . . .
C9B C 0.7594(3) 0.2198(2) 0.9805(3) 0.109(2) Uani 1 1 d G U . . .
C10B C 0.7477(3) 0.2584(3) 0.9351(2) 0.102(2) Uani 1 1 d G U . . .
H10B H 0.727324 0.245419 0.901919 0.123 Uiso 1 1 calc R U . . .
C13A C 0.5386(5) 0.2805(10) 0.5600(11) 0.254(9) Uani 1 1 d D U . . .
H13A H 0.534033 0.258646 0.524051 0.381 Uiso 1 1 calc R U . . .
H13B H 0.518992 0.317882 0.556436 0.381 Uiso 1 1 calc R U . . .
H13C H 0.521513 0.258658 0.592075 0.381 Uiso 1 1 calc R U . . .
C11B C 0.7201(7) 0.1102(6) 1.0486(5) 0.151(5) Uani 1 1 d . U . . .
H11D H 0.691996 0.134306 1.069212 0.226 Uiso 1 1 calc R U . . .
H11E H 0.756323 0.108922 1.070511 0.226 Uiso 1 1 calc R U . . .
H11F H 0.704663 0.070917 1.044608 0.226 Uiso 1 1 calc R U . . .
C12B C 0.7911(6) 0.1047(7) 0.9343(6) 0.143(4) Uani 1 1 d D U . . .
H12C H 0.775146 0.069993 0.915113 0.171 Uiso 1 1 calc R U . . .
H12D H 0.807902 0.130220 0.904359 0.171 Uiso 1 1 calc R U . . .
C13B C 0.8377(5) 0.0871(10) 0.9776(6) 0.240(8) Uani 1 1 d D U . . .
H13D H 0.825029 0.052633 0.998708 0.360 Uiso 1 1 calc R U . . .
H13E H 0.844154 0.118802 1.005022 0.360 Uiso 1 1 calc R U . . .
H13F H 0.873666 0.078705 0.957009 0.360 Uiso 1 1 calc R U . . .

loop_
_atom_site_aniso_label
_atom_site_aniso_U_11
_atom_site_aniso_U_22
_atom_site_aniso_U_33
_atom_site_aniso_U_23
_atom_site_aniso_U_13
_atom_site_aniso_U_12
Si1 0.1012(11) 0.1012(11) 0.1012(11) 0.0042(14) -0.0042(14) 0.0042(14)
F1A 0.118(5) 0.118(5) 0.188(7) 0.047(5) -0.058(5) -0.050(4)
F2A 0.134(6) 0.184(7) 0.178(7) 0.039(6) 0.009(5) 0.003(6)
F3A 0.116(3) 0.116(3) 0.116(3) 0.015(3) -0.015(3) 0.015(3)
F4A 0.116(3) 0.116(3) 0.116(3) 0.010(3) -0.010(3) 0.010(3)
Si2 0.104(2) 0.111(3) 0.103(2) 0.000 0.000 -0.017(2)
F5 0.110(4) 0.112(4) 0.139(4) -0.001(3) 0.011(3) -0.021(3)
F6 0.126(5) 0.125(5) 0.212(7) 0.008(5) -0.003(5) -0.012(4)
F7 0.177(8) 0.213(9) 0.107(5) 0.000 0.000 -0.068(8)
F8 0.224(10) 0.182(9) 0.125(6) 0.000 0.000 -0.070(8)
Cl3 0.151(5) 0.151(5) 0.151(5) 0.029(5) -0.029(5) -0.029(5)
O2 0.171(10) 0.171(10) 0.171(10) 0.032(10) -0.032(10) -0.032(10)
O4 0.27(2) 0.204(16) 0.145(15) 0.021(13) 0.023(15) -0.006(15)
Cl4 0.165(5) 0.165(5) 0.165(5) 0.024(5) -0.024(5) -0.024(5)
O1 0.246(19) 0.201(17) 0.210(15) -0.038(14) -0.010(14) -0.014(15)
O3 0.199(11) 0.199(11) 0.199(11) 0.019(10) -0.019(10) -0.019(10)
Si1A 0.1119(19) 0.128(2) 0.1000(17) 0.0135(16) -0.0105(16) -0.0028(17)
Si1B 0.134(2) 0.115(2) 0.1048(18) 0.0083(16) -0.0093(17) -0.0019(18)
Cu1 0.1049(8) 0.1071(8) 0.0977(8) 0.0026(6) -0.0040(6) -0.0005(6)
N1A 0.100(4) 0.105(5) 0.110(5) 0.005(4) 0.007(4) 0.006(4)
C1A 0.118(6) 0.131(6) 0.112(6) 0.014(6) 0.010(5) 0.002(6)
C2A 0.122(6) 0.131(6) 0.106(6) 0.026(5) 0.000(5) -0.007(6)
C3A 0.121(6) 0.128(6) 0.107(6) 0.015(5) 0.005(5) 0.005(6)
C4A 0.113(5) 0.101(5) 0.101(5) 0.015(4) 0.002(4) -0.004(4)
C5A 0.113(6) 0.100(5) 0.106(5) 0.010(5) 0.016(5) -0.003(5)
C6A 0.111(6) 0.119(6) 0.105(5) -0.004(5) -0.005(5) -0.005(5)
C7A 0.119(6) 0.124(5) 0.103(5) -0.001(5) -0.002(5) -0.013(5)
C8A 0.171(8) 0.129(7) 0.109(6) -0.006(5) 0.003(6) -0.017(7)
C9A 0.176(8) 0.119(6) 0.120(6) -0.015(5) 0.009(7) -0.019(7)
C10A 0.143(7) 0.113(6) 0.113(6) -0.008(5) 0.014(6) -0.014(6)
N2A 0.109(5) 0.111(5) 0.107(4) -0.004(4) 0.007(4) -0.005(4)
C11A 0.139(9) 0.143(9) 0.130(8) 0.029(7) -0.024(7) -0.007(8)
C12A 0.138(8) 0.141(7) 0.150(8) 0.034(7) 0.018(7) -0.007(7)
N1B 0.117(5) 0.107(5) 0.099(4) 0.006(4) 0.008(4) -0.014(5)
C1B 0.115(5) 0.107(5) 0.098(5) 0.011(5) -0.002(5) -0.011(5)
C2B 0.122(5) 0.111(5) 0.097(5) -0.004(5) -0.006(4) -0.016(5)
C3B 0.129(7) 0.167(8) 0.097(6) -0.004(6) 0.008(5) -0.017(6)
C4B 0.141(7) 0.177(8) 0.120(6) -0.014(7) 0.024(6) -0.013(7)
C5B 0.124(6) 0.139(7) 0.114(6) 0.002(6) -0.001(5) -0.013(6)
N2B 0.096(5) 0.115(5) 0.109(5) -0.003(4) -0.007(4) 0.003(4)
C6B 0.111(6) 0.115(6) 0.129(7) -0.010(5) -0.022(5) -0.005(5)
C7B 0.134(6) 0.119(6) 0.128(6) -0.011(5) -0.040(6) 0.002(6)
C8B 0.133(7) 0.108(6) 0.118(6) -0.008(5) -0.020(5) 0.009(5)
C9B 0.109(5) 0.115(5) 0.104(5) -0.007(4) -0.011(5) -0.002(5)
C10B 0.109(5) 0.101(5) 0.097(5) -0.008(4) 0.005(5) -0.003(5)
C13A 0.210(15) 0.259(18) 0.29(2) 0.016(17) 0.022(15) -0.002(15)
C11B 0.184(11) 0.157(10) 0.112(7) 0.021(7) -0.019(8) -0.013(9)
C12B 0.148(8) 0.144(8) 0.136(7) 0.003(7) -0.015(7) 0.006(7)
C13B 0.217(15) 0.268(18) 0.235(18) -0.026(15) -0.029(14) 0.030(15)

loop_
_atom_type_symbol
_atom_type_description
_atom_type_scat_dispersion_real
_atom_type_scat_dispersion_imag
_atom_type_scat_source
C C 0.0041 0.0020 'International Tables Vol C Tables 4.2.6.8 and 6.1.1.4'
H H 0.0000 0.0000 'International Tables Vol C Tables 4.2.6.8 and 6.1.1.4'
N N 0.0079 0.0040 'International Tables Vol C Tables 4.2.6.8 and 6.1.1.4'
O O 0.0133 0.0072 'International Tables Vol C Tables 4.2.6.8 and 6.1.1.4'
Si Si 0.0941 0.0826 'International Tables Vol C Tables 4.2.6.8 and 6.1.1.4'
Cl Cl 0.1668 0.1842 'International Tables Vol C Tables 4.2.6.8 and 6.1.1.4'
Cu Cu 0.2977 1.4315 'International Tables Vol C Tables 4.2.6.8 and 6.1.1.4'
F F 0.0207 0.0123 'International Tables Vol C Tables 4.2.6.8 and 6.1.1.4'

loop_
_geom_angle_atom_site_label_1
_geom_angle_atom_site_label_2
_geom_angle_atom_site_label_3
_geom_angle
_geom_angle_site_symmetry_1
_geom_angle_site_symmetry_3
_geom_angle_publ_flag
F1A Si1 F1A 119.97(2) 6_566 12_665 ?
F1A Si1 F1A 119.97(2) 6_566 . ?
F1A Si1 F1A 119.97(2) 12_665 . ?
F1A Si1 F4A 91.0(4) 6_566 . ?
F1A Si1 F4A 91.0(4) 12_665 . ?
F1A Si1 F4A 91.0(4) . . ?
F1A Si1 F3A 89.0(4) 6_566 . ?
F1A Si1 F3A 89.0(4) 12_665 . ?
F1A Si1 F3A 89.0(4) . . ?
F4A Si1 F3A 180.0(3) . . ?
F1A Si1 F2A 55.7(6) 6_566 6_566 ?
F1A Si1 F2A 64.2(6) 12_665 6_566 ?
F1A Si1 F2A 174.4(6) . 6_566 ?
F4A Si1 F2A 92.7(4) . 6_566 ?
F3A Si1 F2A 87.3(4) . 6_566 ?
F1A Si1 F2A 174.4(6) 6_566 12_665 ?
F1A Si1 F2A 55.7(6) 12_665 12_665 ?
F1A Si1 F2A 64.2(6) . 12_665 ?
F4A Si1 F2A 92.7(4) . 12_665 ?
F3A Si1 F2A 87.3(4) . 12_665 ?
F2A Si1 F2A 119.77(7) 6_566 12_665 ?
F1A Si1 F2A 64.2(6) 6_566 . ?
F1A Si1 F2A 174.4(6) 12_665 . ?
F1A Si1 F2A 55.7(6) . . ?
F4A Si1 F2A 92.7(4) . . ?
F3A Si1 F2A 87.3(4) . . ?
F2A Si1 F2A 119.78(7) 6_566 . ?
F2A Si1 F2A 119.77(7) 12_665 . ?
Si1 F1A F2A 69.5(6) . . ?
F1A F2A Si1 54.8(5) . . ?
F8 Si2 F6 89.6(4) . . ?
F8 Si2 F6 89.6(4) . 2_655 ?
F6 Si2 F6 179.1(8) . 2_655 ?
F8 Si2 F5 91.6(3) . . ?
F6 Si2 F5 89.6(3) . . ?
F6 Si2 F5 90.4(3) 2_655 . ?
F8 Si2 F5 91.6(3) . 2_655 ?
F6 Si2 F5 90.4(3) . 2_655 ?
F6 Si2 F5 89.6(3) 2_655 2_655 ?
F5 Si2 F5 176.7(6) . 2_655 ?
F8 Si2 F7 180.0 . . ?
F6 Si2 F7 90.4(4) . . ?
F6 Si2 F7 90.4(4) 2_655 . ?
F5 Si2 F7 88.4(3) . . ?
F5 Si2 F7 88.4(3) 2_655 . ?
Si2 F5 Cu1 177.6(5) . 2_655 ?
O4 Cl3 O4 105.2(17) 10_647 7_766 ?
O4 Cl3 O4 105.2(17) 10_647 . ?
O4 Cl3 O4 105.2(17) 7_766 . ?
O4 Cl3 O2 113.4(15) 10_647 . ?
O4 Cl3 O2 113.4(15) 7_766 . ?
O4 Cl3 O2 113.4(15) . . ?
O1 Cl4 O1 110.0(15) 7_665 . ?
O1 Cl4 O1 110.0(15) 10_656 . ?
O1 Cl4 O3 108.9(15) 7_665 . ?
O1 Cl4 O3 108.9(15) 10_656 . ?
O1 Cl4 O3 108.9(15) . . ?
C11A Si1A C7A 109.7(5) . . ?
C11A Si1A C12A 113.6(7) . . ?
C7A Si1A C12A 107.1(5) . . ?
C11A Si1A C4A 109.4(5) . . ?
C7A Si1A C4A 109.5(4) . . ?
C12A Si1A C4A 107.5(5) . . ?
C12B Si1B C9B 106.3(6) . . ?
C12B Si1B C2B 112.0(5) . . ?
C9B Si1B C2B 108.3(4) . . ?
C12B Si1B C11B 112.5(7) . . ?
C9B Si1B C11B 109.4(5) . . ?
C2B Si1B C11B 108.2(6) . . ?
N2A Cu1 N1B 177.6(3) . . ?
N2A Cu1 N1A 88.2(3) . 6_566 ?
N1B Cu1 N1A 91.1(3) . 6_566 ?
N2A Cu1 N2B 91.9(3) . 12_665 ?
N1B Cu1 N2B 89.1(3) . 12_665 ?
N1A Cu1 N2B 173.0(2) 6_566 12_665 ?
N2A Cu1 F5 90.4(3) . 2_655 ?
N1B Cu1 F5 91.9(3) . 2_655 ?
N1A Cu1 F5 86.1(2) 6_566 2_655 ?
N2B Cu1 F5 86.9(2) 12_665 2_655 ?
C1A N1A C5A 120.0 . . ?
C1A N1A Cu1 119.5(3) . 12_665 ?
C5A N1A Cu1 120.5(3) . 12_665 ?
N1A C1A C2A 120.0 . . ?
N1A C1A H1A 120.0 . . ?
C2A C1A H1A 120.0 . . ?
C3A C2A C1A 120.0 . . ?
C3A C2A H2A 120.0 . . ?
C1A C2A H2A 120.0 . . ?
C2A C3A C4A 120.0 . . ?
C2A C3A H3A 120.0 . . ?
C4A C3A H3A 120.0 . . ?
C5A C4A C3A 120.0 . . ?
C5A C4A Si1A 118.7(4) . . ?
C3A C4A Si1A 121.3(4) . . ?
C4A C5A N1A 120.0 . . ?
C4A C5A H5A 120.0 . . ?
N1A C5A H5A 120.0 . . ?
C7A C6A N2A 120.0 . . ?
C7A C6A H6A 120.0 . . ?
N2A C6A H6A 120.0 . . ?
C6A C7A C8A 120.0 . . ?
C6A C7A Si1A 117.4(4) . . ?
C8A C7A Si1A 122.6(4) . . ?
C9A C8A C7A 120.0 . . ?
C9A C8A H8A 120.0 . . ?
C7A C8A H8A 120.0 . . ?
C10A C9A C8A 120.0 . . ?
C10A C9A H9A 120.0 . . ?
C8A C9A H9A 120.0 . . ?
C9A C10A N2A 120.0 . . ?
C9A C10A H10A 120.0 . . ?
N2A C10A H10A 120.0 . . ?
C10A N2A C6A 120.0 . . ?
C10A N2A Cu1 120.7(4) . . ?
C6A N2A Cu1 118.7(4) . . ?
Si1A C11A H11A 109.5 . . ?
Si1A C11A H11B 109.5 . . ?
H11A C11A H11B 109.5 . . ?
Si1A C11A H11C 109.5 . . ?
H11A C11A H11C 109.5 . . ?
H11B C11A H11C 109.5 . . ?
C13A C12A Si1A 106.1(11) . . ?
C13A C12A H12A 110.5 . . ?
Si1A C12A H12A 110.5 . . ?
C13A C12A H12B 110.5 . . ?
Si1A C12A H12B 110.5 . . ?
H12A C12A H12B 108.7 . . ?
C1B N1B C5B 120.0 . . ?
C1B N1B Cu1 118.0(4) . . ?
C5B N1B Cu1 121.4(4) . . ?
N1B C1B C2B 120.0 . . ?
N1B C1B H1B 120.0 . . ?
C2B C1B H1B 120.0 . . ?
C1B C2B C3B 120.0 . . ?
C1B C2B Si1B 116.7(4) . . ?
C3B C2B Si1B 123.1(4) . . ?
C4B C3B C2B 120.0 . . ?
C4B C3B H3B 120.0 . . ?
C2B C3B H3B 120.0 . . ?
C5B C4B C3B 120.0 . . ?
C5B C4B H4B 120.0 . . ?
C3B C4B H4B 120.0 . . ?
C4B C5B N1B 120.0 . . ?
C4B C5B H5B 120.0 . . ?
N1B C5B H5B 120.0 . . ?
C6B N2B C10B 120.0 . . ?
C6B N2B Cu1 118.6(3) . 6_566 ?
C10B N2B Cu1 121.4(3) . 6_566 ?
N2B C6B C7B 120.0 . . ?
N2B C6B H6B 120.0 . . ?
C7B C6B H6B 120.0 . . ?
C8B C7B C6B 120.0 . . ?
C8B C7B H7B 120.0 . . ?
C6B C7B H7B 120.0 . . ?
C9B C8B C7B 120.0 . . ?
C9B C8B H8B 120.0 . . ?
C7B C8B H8B 120.0 . . ?
C8B C9B C10B 120.0 . . ?
C8B C9B Si1B 121.8(4) . . ?
C10B C9B Si1B 118.2(4) . . ?
C9B C10B N2B 120.0 . . ?
C9B C10B H10B 120.0 . . ?
N2B C10B H10B 120.0 . . ?
C12A C13A H13A 109.5 . . ?
C12A C13A H13B 109.5 . . ?
H13A C13A H13B 109.5 . . ?
C12A C13A H13C 109.5 . . ?
H13A C13A H13C 109.5 . . ?
H13B C13A H13C 109.5 . . ?
Si1B C11B H11D 109.5 . . ?
Si1B C11B H11E 109.5 . . ?
H11D C11B H11E 109.5 . . ?
Si1B C11B H11F 109.5 . . ?
H11D C11B H11F 109.5 . . ?
H11E C11B H11F 109.5 . . ?
C13B C12B Si1B 108.5(9) . . ?
C13B C12B H12C 110.0 . . ?
Si1B C12B H12C 110.0 . . ?
C13B C12B H12D 110.0 . . ?
Si1B C12B H12D 110.0 . . ?
H12C C12B H12D 108.4 . . ?
C12B C13B H13D 109.5 . . ?
C12B C13B H13E 109.5 . . ?
H13D C13B H13E 109.5 . . ?
C12B C13B H13F 109.5 . . ?
H13D C13B H13F 109.5 . . ?
H13E C13B H13F 109.5 . . ?

loop_
_geom_bond_atom_site_label_1
_geom_bond_atom_site_label_2
_geom_bond_distance
_geom_bond_site_symmetry_2
_geom_bond_publ_flag
Si1 F1A 1.583(7) 6_566 ?
Si1 F1A 1.583(7) 12_665 ?
Si1 F1A 1.583(7) . ?
Si1 F4A 1.628(11) . ?
Si1 F3A 1.651(11) . ?
Si1 F2A 1.815(12) 6_566 ?
Si1 F2A 1.815(12) 12_665 ?
Si1 F2A 1.815(12) . ?
F1A F2A 1.601(18) . ?
Si2 F8 1.586(12) . ?
Si2 F6 1.648(7) . ?
Si2 F6 1.648(7) 2_655 ?
Si2 F5 1.694(5) . ?
Si2 F5 1.694(5) 2_655 ?
Si2 F7 1.752(11) . ?
F5 Cu1 2.392(5) 2_655 ?
Cl3 O4 1.38(3) 10_647 ?
Cl3 O4 1.38(3) 7_766 ?
Cl3 O4 1.38(3) . ?
Cl3 O2 1.494(14) . ?
Cl4 O1 1.37(3) 7_665 ?
Cl4 O1 1.37(3) 10_656 ?
Cl4 O1 1.37(3) . ?
Cl4 O3 1.488(14) . ?
Si1A C11A 1.869(13) . ?
Si1A C7A 1.869(6) . ?
Si1A C12A 1.892(15) . ?
Si1A C4A 1.894(6) . ?
Si1B C12B 1.792(14) . ?
Si1B C9B 1.870(6) . ?
Si1B C2B 1.891(6) . ?
Si1B C11B 1.916(12) . ?
Cu1 N2A 1.989(5) . ?
Cu1 N1B 2.011(5) . ?
Cu1 N1A 2.020(5) 6_566 ?
Cu1 N2B 2.022(5) 12_665 ?
N1A C1A 1.3900 . ?
N1A C5A 1.3900 . ?
C1A C2A 1.3900 . ?
C1A H1A 0.9400 . ?
C2A C3A 1.3900 . ?
C2A H2A 0.9400 . ?
C3A C4A 1.3900 . ?
C3A H3A 0.9400 . ?
C4A C5A 1.3900 . ?
C5A H5A 0.9400 . ?
C6A C7A 1.3900 . ?
C6A N2A 1.3900 . ?
C6A H6A 0.9400 . ?
C7A C8A 1.3900 . ?
C8A C9A 1.3900 . ?
C8A H8A 0.9400 . ?
C9A C10A 1.3900 . ?
C9A H9A 0.9400 . ?
C10A N2A 1.3900 . ?
C10A H10A 0.9400 . ?
C11A H11A 0.9700 . ?
C11A H11B 0.9700 . ?
C11A H11C 0.9700 . ?
C12A C13A 1.488(12) . ?
C12A H12A 0.9800 . ?
C12A H12B 0.9800 . ?
N1B C1B 1.3900 . ?
N1B C5B 1.3900 . ?
C1B C2B 1.3900 . ?
C1B H1B 0.9400 . ?
C2B C3B 1.3900 . ?
C3B C4B 1.3900 . ?
C3B H3B 0.9400 . ?
C4B C5B 1.3900 . ?
C4B H4B 0.9400 . ?
C5B H5B 0.9400 . ?
N2B C6B 1.3900 . ?
N2B C10B 1.3900 . ?
C6B C7B 1.3900 . ?
C6B H6B 0.9400 . ?
C7B C8B 1.3900 . ?
C7B H7B 0.9400 . ?
C8B C9B 1.3900 . ?
C8B H8B 0.9400 . ?
C9B C10B 1.3900 . ?
C10B H10B 0.9400 . ?
C13A H13A 0.9700 . ?
C13A H13B 0.9700 . ?
C13A H13C 0.9700 . ?
C11B H11D 0.9700 . ?
C11B H11E 0.9700 . ?
C11B H11F 0.9700 . ?
C12B C13B 1.511(12) . ?
C12B H12C 0.9800 . ?
C12B H12D 0.9800 . ?
C13B H13D 0.9700 . ?
C13B H13E 0.9700 . ?
C13B H13F 0.9700 . ?

loop_
_geom_torsion_atom_site_label_1
_geom_torsion_atom_site_label_2
_geom_torsion_atom_site_label_3
_geom_torsion_atom_site_label_4
_geom_torsion
_geom_torsion_site_symmetry_1
_geom_torsion_site_symmetry_2
_geom_torsion_site_symmetry_3
_geom_torsion_site_symmetry_4
_geom_torsion_publ_flag
F1A Si1 F1A F2A -1.0(10) 6_566 . . . ?
F1A Si1 F1A F2A 175.7(7) 12_665 . . . ?
F4A Si1 F1A F2A -92.6(5) . . . . ?
F3A Si1 F1A F2A 87.4(5) . . . . ?
F2A Si1 F1A F2A 174.8(10) 12_665 . . . ?
F1A Si1 F2A F1A 179.1(9) 6_566 . . . ?
F4A Si1 F2A F1A 89.3(5) . . . . ?
F3A Si1 F2A F1A -90.7(5) . . . . ?
F2A Si1 F2A F1A -176.0(7) 6_566 . . . ?
F2A Si1 F2A F1A -5.4(11) 12_665 . . . ?
C5A N1A C1A C2A 0.0 . . . . ?
Cu1 N1A C1A C2A -179.3(5) 12_665 . . . ?
N1A C1A C2A C3A 0.0 . . . . ?
C1A C2A C3A C4A 0.0 . . . . ?
C2A C3A C4A C5A 0.0 . . . . ?
C2A C3A C4A Si1A 178.3(6) . . . . ?
C11A Si1A C4A C5A -152.5(6) . . . . ?
C7A Si1A C4A C5A -32.2(5) . . . . ?
C12A Si1A C4A C5A 83.8(6) . . . . ?
C11A Si1A C4A C3A 29.2(7) . . . . ?
C7A Si1A C4A C3A 149.4(4) . . . . ?
C12A Si1A C4A C3A -94.6(6) . . . . ?
C3A C4A C5A N1A 0.0 . . . . ?
Si1A C4A C5A N1A -178.4(6) . . . . ?
C1A N1A C5A C4A 0.0 . . . . ?
Cu1 N1A C5A C4A 179.2(5) 12_665 . . . ?
N2A C6A C7A C8A 0.0 . . . . ?
N2A C6A C7A Si1A 177.6(6) . . . . ?
C11A Si1A C7A C6A -156.1(6) . . . . ?
C12A Si1A C7A C6A -32.4(6) . . . . ?
C4A Si1A C7A C6A 83.9(5) . . . . ?
C11A Si1A C7A C8A 21.5(7) . . . . ?
C12A Si1A C7A C8A 145.2(6) . . . . ?
C4A Si1A C7A C8A -98.5(5) . . . . ?
C6A C7A C8A C9A 0.0 . . . . ?
Si1A C7A C8A C9A -177.5(6) . . . . ?
C7A C8A C9A C10A 0.0 . . . . ?
C8A C9A C10A N2A 0.0 . . . . ?
C9A C10A N2A C6A 0.0 . . . . ?
C9A C10A N2A Cu1 171.4(5) . . . . ?
C7A C6A N2A C10A 0.0 . . . . ?
C7A C6A N2A Cu1 -171.6(5) . . . . ?
C11A Si1A C12A C13A 40.0(14) . . . . ?
C7A Si1A C12A C13A -81.3(14) . . . . ?
C4A Si1A C12A C13A 161.1(12) . . . . ?
C5B N1B C1B C2B 0.0 . . . . ?
Cu1 N1B C1B C2B -171.7(5) . . . . ?
N1B C1B C2B C3B 0.0 . . . . ?
N1B C1B C2B Si1B 175.8(6) . . . . ?
C12B Si1B C2B C1B -31.0(7) . . . . ?
C9B Si1B C2B C1B 86.0(5) . . . . ?
C11B Si1B C2B C1B -155.5(6) . . . . ?
C12B Si1B C2B C3B 144.7(7) . . . . ?
C9B Si1B C2B C3B -98.4(5) . . . . ?
C11B Si1B C2B C3B 20.1(7) . . . . ?
C1B C2B C3B C4B 0.0 . . . . ?
Si1B C2B C3B C4B -175.5(6) . . . . ?
C2B C3B C4B C5B 0.0 . . . . ?
C3B C4B C5B N1B 0.0 . . . . ?
C1B N1B C5B C4B 0.0 . . . . ?
Cu1 N1B C5B C4B 171.4(5) . . . . ?
C10B N2B C6B C7B 0.0 . . . . ?
Cu1 N2B C6B C7B 179.6(5) 6_566 . . . ?
N2B C6B C7B C8B 0.0 . . . . ?
C6B C7B C8B C9B 0.0 . . . . ?
C7B C8B C9B C10B 0.0 . . . . ?
C7B C8B C9B Si1B 179.1(6) . . . . ?
C12B Si1B C9B C8B -92.8(6) . . . . ?
C2B Si1B C9B C8B 146.7(4) . . . . ?
C11B Si1B C9B C8B 28.9(7) . . . . ?
C12B Si1B C9B C10B 86.3(6) . . . . ?
C2B Si1B C9B C10B -34.2(5) . . . . ?
C11B Si1B C9B C10B -152.0(6) . . . . ?
C8B C9B C10B N2B 0.0 . . . . ?
Si1B C9B C10B N2B -179.1(6) . . . . ?
C6B N2B C10B C9B 0.0 . . . . ?
Cu1 N2B C10B C9B -179.6(5) 6_566 . . . ?
C9B Si1B C12B C13B 82.7(13) . . . . ?
C2B Si1B C12B C13B -159.2(12) . . . . ?
C11B Si1B C12B C13B -37.0(14) . . . . ?
